data_2008699
loop_
_publ_author_name
' Ishida, Hiroyuki '
' Kashino, Setsuo '

_publ_section_title
;
 Pyridinium and 1,2-diazinium salts of chloranilic acid
;
_journal_issue 7
_journal_name_full 'Acta Crystallographica Section C'
_journal_page_first 1149
_journal_page_last 1152
_journal_paper_doi 10.1107/S0108270199003777
_journal_volume 55
_journal_year 1999
_chemical_formula_iupac '2C4 H5 N2 1+ , C6 Cl2 O4 2-'
_chemical_formula_moiety '2(C4 H5 N2), C6 O4 Cl2'
_chemical_formula_sum 'C14 H10 Cl2 N4 O4'
_chemical_formula_weight 369.16
_space_group_IT_number 14
_symmetry_cell_setting monoclinic
_symmetry_space_group_name_Hall '-P 2ybc'
_symmetry_space_group_name_H-M 'P 1 21/c 1'
_cell_angle_alpha 90
_cell_angle_beta 99.69(2)
_cell_angle_gamma 90
_cell_formula_units_Z 2
_cell_length_a 3.7990(10)
_cell_length_b 20.292(5)
_cell_length_c 9.675(2)
_cell_measurement_reflns_used 25
_cell_measurement_temperature 293
_cell_measurement_theta_max 11.5
_cell_measurement_theta_min 11.0
_cell_volume 735.2(3)
_computing_cell_refinement 'MSC/AFC Diffractometer Control'
_computing_data_collection 'MSC/AFC Diffractometer Control (Molecular Structure Corporation, 1990)'
_computing_data_reduction 'TEXSAN for Windows (Molecular Structure Corporation, 1997)'
_computing_publication_material 'TEXSAN for Windows'
_computing_structure_refinement 'TEXSAN for Windows'
_computing_structure_solution
;
SIR92 (Altomare et al., 1993) and DIRDIF92 PATTY (Beurskens, 1992)
;
_diffrn_ambient_temperature 293
_diffrn_measurement_device 'Rigaku AFC5R'
_diffrn_measurement_method \w-2\q
_diffrn_radiation_monochromator graphite
_diffrn_radiation_source 'Rigaku rotating anode'
_diffrn_radiation_type 'Mo K\a'
_diffrn_radiation_wavelength 0.71073
_diffrn_reflns_av_R_equivalents 0.023
_diffrn_reflns_av_sigmaI/netI 0.057
_diffrn_reflns_limit_h_max 4
_diffrn_reflns_limit_h_min 0
_diffrn_reflns_limit_k_max 26
_diffrn_reflns_limit_k_min 0
_diffrn_reflns_limit_l_max 12
_diffrn_reflns_limit_l_min -12
_diffrn_reflns_number 1991
_diffrn_reflns_reduction_process 'Lp corrections applied'
_diffrn_reflns_theta_max 27.5
_diffrn_reflns_theta_min 2.0
_diffrn_standards_decay_% -0.36
_diffrn_standards_interval_count 97
_diffrn_standards_number 3
_exptl_absorpt_coefficient_mu 0.470
_exptl_absorpt_correction_T_max 0.93
_exptl_absorpt_correction_T_min 0.89
_exptl_absorpt_correction_type
;
\y scans (North et al., 1968)
;
_exptl_crystal_colour 'dark brown'
_exptl_crystal_density_diffrn 1.668
_exptl_crystal_density_meas ?
_exptl_crystal_description prismatic
_exptl_crystal_F_000 376.00
_exptl_crystal_size_max 0.20
_exptl_crystal_size_mid 0.20
_exptl_crystal_size_min 0.15
_refine_diff_density_max 0.40
_refine_diff_density_min -0.43
_refine_ls_extinction_method none
_refine_ls_goodness_of_fit_all 1.55
_refine_ls_goodness_of_fit_ref 1.55
_refine_ls_hydrogen_treatment refall
_refine_ls_matrix_type full
_refine_ls_number_constraints 0
_refine_ls_number_parameters 129
_refine_ls_number_reflns 1678
_refine_ls_number_restraints 0
_refine_ls_R_factor_all 0.060
_refine_ls_R_factor_gt 0.048
_refine_ls_shift/su_max 0.01
_refine_ls_shift/su_mean 0.0002
_refine_ls_structure_factor_coef Fsqd
_refine_ls_weighting_details 'w = 1/[\s^2^(Fo) + 0.00006|Fo|^2^]'
_refine_ls_weighting_scheme sigma
_refine_ls_wR_factor_all 0.078
_refine_ls_wR_factor_ref 0.061
_reflns_number_gt 1078
_reflns_number_total 1739
_reflns_threshold_expression I>2\s(I)
_cod_data_source_file oa1082.cif
_cod_data_source_block 2
_cod_depositor_comments
;
The following automatic conversions were performed:

'_exptl_crystal_density_meas' value 'not measured' was changed to '?'
- the value is perceived as not measured.

Automatic conversion script
Id: cif_fix_values 3008 2015-01-20 13:52:24Z robertas 
;
_cod_original_cell_volume 735.1(3)
_cod_original_sg_symbol_H-M 'P 21/c'
_cod_original_formula_sum 'C14 H10 Cl2 N4 O4 '
_cod_database_code 2008699

loop_
_symmetry_equiv_pos_as_xyz
'  +x,  +y,  +z'
'  -x,1/2+y,1/2-z'
'  -x,  -y,  -z'
'  +x,1/2-y,1/2+z'

loop_
_atom_site_label
_atom_site_fract_x
_atom_site_fract_y
_atom_site_fract_z
_atom_site_U_iso_or_equiv
_atom_site_adp_type
_atom_site_calc_flag
_atom_site_calc_attached_atom
_atom_site_occupancy
Cl 0.57540(10) 0.49727(3) 0.18869(5) 0.04130(10) Uani d ? 1.000
O(1) 0.7334(5) 0.61146(7) 0.3797(2) 0.0515(5) Uani d ? 1.000
O(2) 0.8901(4) 0.38317(7) 0.36060(10) 0.0446(5) Uani d ? 1.000
N(1) 1.0331(5) 0.26609(8) 0.4586(2) 0.0365(5) Uani d ? 1.000
N(2) 0.8543(5) 0.22780(9) 0.3579(2) 0.0395(5) Uani d ? 1.000
C(1) 0.8544(6) 0.55910(10) 0.4296(2) 0.0323(6) Uani d ? 1.000
C(2) 0.8071(5) 0.49730(10) 0.3596(2) 0.0313(5) Uani d ? 1.000
C(3) 0.9349(6) 0.43950(10) 0.4199(2) 0.0325(6) Uani d ? 1.000
C(4) 0.8715(6) 0.16320(10) 0.3802(2) 0.0410(7) Uani d ? 1.000
C(5) 1.0582(6) 0.13490(10) 0.5011(3) 0.0415(6) Uani d ? 1.000
C(6) 1.2395(6) 0.17490(10) 0.6008(2) 0.0399(7) Uani d ? 1.000
C(7) 1.2214(6) 0.24190(10) 0.5756(2) 0.0383(6) Uani d ? 1.000
H(1) 0.994(9) 0.328(2) 0.420(4) 0.160(10) Uiso d ? 1.000
H(2) 0.734(6) 0.1390(10) 0.304(2) 0.046(6) Uiso d ? 1.000
H(3) 1.056(6) 0.0870(10) 0.516(2) 0.049(6) Uiso d ? 1.000
H(4) 1.370(6) 0.1580(10) 0.681(2) 0.050(7) Uiso d ? 1.000
H(5) 1.337(6) 0.2740(10) 0.638(2) 0.049(6) Uiso d ? 1.000

loop_
_atom_site_aniso_label
_atom_site_aniso_U_11
_atom_site_aniso_U_22
_atom_site_aniso_U_33
_atom_site_aniso_U_12
_atom_site_aniso_U_13
_atom_site_aniso_U_23
Cl 0.0515(3) 0.0392(3) 0.0268(2) 0.0013(3) -0.0118(2) -0.0003(3)
O(1) 0.0700(10) 0.0320(9) 0.0420(10) 0.0083(8) -0.0202(8) 0.0008(8)
O(2) 0.0640(10) 0.0302(9) 0.0323(8) 0.0046(8) -0.0128(8) -0.0046(7)
N(1) 0.0430(10) 0.0320(10) 0.0310(10) 0.0016(9) -0.0032(9) -0.0024(7)
N(2) 0.0460(10) 0.0370(10) 0.0312(9) -0.0002(9) -0.0074(9) -0.0023(8)
C(1) 0.0340(10) 0.0330(10) 0.0280(10) 0.0030(10) -0.0029(9) 0.0020(10)
C(2) 0.0330(10) 0.0350(10) 0.0228(8) 0.0010(10) -0.0056(7) -0.0020(10)
C(3) 0.0360(10) 0.0320(10) 0.0270(10) 0.0000(10) -0.0014(9) 0.0000(10)
C(4) 0.0450(10) 0.0360(10) 0.0380(10) -0.0040(10) -0.0030(10) -0.0070(10)
C(5) 0.044(2) 0.0320(10) 0.0470(10) 0.0030(10) 0.0040(10) 0.0070(10)
C(6) 0.0440(10) 0.0420(10) 0.0300(10) 0.0060(10) -0.0030(10) 0.0050(10)
C(7) 0.0430(10) 0.0390(10) 0.0290(10) 0.0000(10) -0.0050(10) -0.0020(10)

loop_
_atom_type_symbol
_atom_type_scat_dispersion_real
_atom_type_scat_dispersion_imag
_atom_type_scat_source
C 0.002 0.002
;International Tables for Crystallography
(1992, Vol. C, Table 6.1.1.2)
;
H 0.000 0.000
;International Tables for Crystallography
(1992, Vol. C, Table 6.1.1.2)
;
N 0.004 0.003
;International Tables for Crystallography
(1992, Vol. C, Table 6.1.1.2)
;
O 0.008 0.006
;International Tables for Crystallography
(1992, Vol. C, Table 6.1.1.2)
;
Cl 0.132 0.159
;International Tables for Crystallography
(1992, Vol. C, Tables 4.2.6.8 and 6.1.1.1)
;

loop_
_geom_angle_atom_site_label_1
_geom_angle_atom_site_label_2
_geom_angle_atom_site_label_3
_geom_angle_site_symmetry_2
_geom_angle_site_symmetry_3
_geom_angle
_geom_angle_publ_flag
O1 C1 C2 . . 124.6(2) yes
O1 C1 C3 . 3_766 117.3(3) yes
C2 C1 C3 . 3_766 118.1(2) yes
Cl C2 C1 . . 117.2(2) yes
Cl C2 C3 . . 119.6(2) yes
C1 C2 C3 . . 123.2(2) yes
O2 C3 C1 . 3_766 116.7(2) yes
O2 C3 C2 . . 124.6(2) yes
C1 C3 C2 3_766 3_766 118.7(2) yes
N2 N1 C7 . . 122.7(2) yes
N1 N2 C4 . . 116.7(2) yes
N2 C4 C5 . . 123.4(3) yes
N2 C4 H2 . . 112(2) no
C5 C4 H2 . . 125(2) no
C4 C5 C6 . . 118.6(2) yes
C4 C5 H3 . . 121(2) no
C6 C5 H3 . . 120(2) no
C5 C6 C7 . . 117.3(3) yes
C5 C6 H4 . . 121(2) no
C7 C6 H4 . . 121(2) no
N1 C7 C6 . . 121.3(3) yes
N1 C7 H5 . . 115(2) no
C6 C7 H5 . . 124(2) no

loop_
_geom_bond_atom_site_label_1
_geom_bond_atom_site_label_2
_geom_bond_site_symmetry_1
_geom_bond_site_symmetry_2
_geom_bond_distance
_geom_bond_publ_flag
Cl C2 . . 1.737(2) yes
O1 C1 . . 1.224(3) yes
O2 C3 . . 1.277(3) yes
N1 N2 . . 1.338(3) yes
N1 C7 . . 1.327(3) yes
N2 C4 . . 1.329(3) yes
C1 C2 . . 1.423(4) yes
C1 C3 . 3_766 1.539(3) yes
C2 C3 . . 1.363(4) yes
C4 C5 . . 1.386(4) yes
C4 H2 . . 0.96(3) no
C5 C6 . . 1.357(4) yes
C5 H3 . . 0.98(3) no
C6 C7 . . 1.381(4) yes
C6 H4 . . 0.91(3) no
C7 H5 . . 0.95(3) no

loop_
_geom_contact_atom_site_label_1
_geom_contact_atom_site_label_2
_geom_contact_distance
_geom_contact_site_symmetry_2
_geom_contact_publ_flag
O(1) N(1) 2.990(3) 3_766 no
O(2) H(1) 1.28(5) . no
O(2) N(1) 2.582(3) . no
N(1) H(1) 1.32(5) . no

loop_
_geom_hbond_atom_site_label_D
_geom_hbond_atom_site_label_H
_geom_hbond_atom_site_label_A
_geom_hbond_distance_DH
_geom_hbond_distance_HA
_geom_hbond_distance_DA
_geom_hbond_angle_DHA
O(2) H(1) N(1) 1.28(5) 1.32(5) 2.582(3) 165(4)

loop_
_geom_torsion_atom_site_label_1
_geom_torsion_atom_site_label_2
_geom_torsion_atom_site_label_3
_geom_torsion_atom_site_label_4
_geom_torsion_site_symmetry_3
_geom_torsion_site_symmetry_4
_geom_torsion
_geom_torsion_publ_flag
Cl C(2) C(1) O(1) . . 2.6(4) no
Cl C(2) C(1) C(3) . 3_766 -178.9(2) no
Cl C(2) C(3) O(2) . . -1.8(4) no
Cl C(2) C(3) C(1) . 3_766 178.8(2) no
O(1) C(1) C(2) C(3) . . -177.6(3) no
O(1) C(1) C(3) O(2) 3_766 3_766 -2.8(4) no
O(1) C(1) C(3) C(2) 3_766 3_766 177.8(3) no
O(2) C(3) C(1) C(2) 3_766 3_766 -178.6(2) no
O(2) C(3) C(2) C(1) . . 178.5(3) no
N(1) N(2) C(4) C(5) . . 0.8(5) no
N(1) C(7) C(6) C(5) . . 0.2(5) no
N(2) N(1) C(7) C(6) . . -0.8(4) no
N(2) C(4) C(5) C(6) . . -1.4(5) no
C(4) N(2) N(1) C(7) . . 0.3(4) no
C(4) C(5) C(6) C(7) . . 0.8(5) no
